data_2235945
loop_
_publ_author_name
'Fejfarov\'a, Karla'
'Du\<sek, Michal'
'Maghsodlou Rad, Sepideh'
'Khalaji, Aliakbar Dehno'

_publ_section_title
;
 (<i>E</i>)-4-[(4-Bromophenyl)iminomethyl]-2-methoxyphenol
;
_journal_coeditor_code PK2433
_journal_issue 8
_journal_name_full 'Acta Crystallographica Section E'
_journal_page_first o2466
_journal_paper_doi 10.1107/S1600536812031704
_journal_volume 68
_journal_year 2012
_chemical_formula_iupac 'C14 H12 Br1 N1 O2'
_chemical_formula_moiety 'C14 H12 Br1 N1 O2'
_chemical_formula_sum 'C14 H12 Br N O2'
_chemical_formula_weight 306.2
_chemical_name_systematic
;
(<i>E</i>)-4-[(4-Bromophenyl)iminomethyl]-2-methoxyphenol
;
_space_group_IT_number 14
_symmetry_cell_setting monoclinic
_symmetry_space_group_name_Hall '-P 2ybc'
_symmetry_space_group_name_H-M 'P 1 21/c 1'
_cell_angle_alpha 90
_cell_angle_beta 97.798(4)
_cell_angle_gamma 90
_cell_formula_units_Z 4
_cell_length_a 6.5692(3)
_cell_length_b 11.4323(4)
_cell_length_c 17.5552(9)
_cell_measurement_reflns_used 6414
_cell_measurement_temperature 120.00(14)
_cell_measurement_theta_max 66.91
_cell_measurement_theta_min 3.86
_cell_volume 1306.22(10)
_computing_cell_refinement '<i>CrysAlis PRO</i> (Agilent, 2011)'
_computing_data_collection '<i>CrysAlis PRO</i> (Agilent, 2011)'
_computing_data_reduction '<i>CrysAlis PRO</i> (Agilent, 2011)'
_computing_molecular_graphics 'DIAMOND (Brandenburg & Putz, 2005)'
_computing_publication_material 'JANA2006 (Pet\<r\'i\<cek <i>et al.</i>, 2006)'
_computing_structure_refinement 'JANA2006 (Pet\<r\'i\<cek <i>et al.</i>, 2006)'
_computing_structure_solution 'SIR2002 (Burla <i>et al.</i>, 2003)'
_diffrn_ambient_temperature 120
_diffrn_detector_area_resol_mean 10.3784
_diffrn_measured_fraction_theta_full 0.99
_diffrn_measured_fraction_theta_max 0.99
_diffrn_measurement_device 'four-cycle diffractometer'
_diffrn_measurement_device_type 'Agilent Xcalibur diffractometer with an Atlas (Gemini ultra Cu) detector'
_diffrn_measurement_method 'Rotation method data acquisition using \w'
_diffrn_radiation_monochromator mirror
_diffrn_radiation_source 'Enhance Ultra (Cu) X-ray Source'
_diffrn_radiation_type 'Cu K\a'
_diffrn_radiation_wavelength 1.5418
_diffrn_reflns_av_R_equivalents 0.0436
_diffrn_reflns_av_sigmaI/netI 0.0209
_diffrn_reflns_limit_h_max 7
_diffrn_reflns_limit_h_min -7
_diffrn_reflns_limit_k_max 13
_diffrn_reflns_limit_k_min -13
_diffrn_reflns_limit_l_max 20
_diffrn_reflns_limit_l_min -19
_diffrn_reflns_number 12474
_diffrn_reflns_reduction_process
;
Integration of the CCD images was done by program <i>CrysAlis PRO</i>
(Agilent, 2011). The same program was used for indexing of the
crystal shape and absorption correction.
;
_diffrn_reflns_theta_full 66.98
_diffrn_reflns_theta_max 66.98
_diffrn_reflns_theta_min 4.63
_diffrn_standards_number 0
_exptl_absorpt_coefficient_mu 4.24
_exptl_absorpt_correction_T_max 1
_exptl_absorpt_correction_T_min 0.432
_exptl_absorpt_correction_type multi-scan
_exptl_absorpt_process_details
;
(<i>CrysAlis PRO</i>; Agilent, 2011)
;
_exptl_crystal_colour colourless
_exptl_crystal_density_diffrn 1.5563
_exptl_crystal_density_method 'not measured'
_exptl_crystal_description plate
_exptl_crystal_F_000 616
_exptl_crystal_size_max 0.328
_exptl_crystal_size_mid 0.131
_exptl_crystal_size_min 0.038
_refine_diff_density_max 0.27
_refine_diff_density_min -0.37
_refine_ls_extinction_method none
_refine_ls_goodness_of_fit_ref 1.65
_refine_ls_hydrogen_treatment mixed
_refine_ls_number_constraints 45
_refine_ls_number_parameters 166
_refine_ls_number_reflns 2320
_refine_ls_number_restraints 1
_refine_ls_R_factor_all 0.0339
_refine_ls_R_factor_gt 0.0279
_refine_ls_shift/su_max 0.0003
_refine_ls_shift/su_mean 0.0001
_refine_ls_structure_factor_coef Fsqd
_refine_ls_weighting_details w=1/(\s^2^(I)+0.0004I^2^)
_refine_ls_weighting_scheme sigma
_refine_ls_wR_factor_gt 0.0644
_refine_ls_wR_factor_ref 0.0667
_reflns_number_gt 1991
_reflns_number_total 2320
_reflns_threshold_expression I>3\s(I)
_cod_data_source_file pk2433.cif
_cod_data_source_block I
_cod_original_sg_symbol_H-M 'P 21/c'
_cod_original_formula_sum 'C14 H12 Br1 N1 O2'
_cod_database_code 2235945
_cod_database_fobs_code 2235945

loop_
_symmetry_equiv_pos_site_id
_symmetry_equiv_pos_as_xyz
1 x,y,z
2 -x,y+1/2,-z+1/2
3 -x,-y,-z
4 x,-y+1/2,z+1/2

loop_
_atom_site_type_symbol
_atom_site_label
_atom_site_fract_x
_atom_site_fract_y
_atom_site_fract_z
_atom_site_U_iso_or_equiv
_atom_site_adp_type
_atom_site_calc_flag
_atom_site_refinement_flags
_atom_site_occupancy
_atom_site_symmetry_multiplicity
Br Br1 0.68807(4) 0.03813(2) 0.611307(17) 0.04255(10) Uani d . 1 4
O O1 1.0904(2) 0.70826(13) 0.18744(10) 0.0341(5) Uani d . 1 4
O O2 0.8114(2) 0.88161(13) 0.17128(9) 0.0283(5) Uani d . 1 4
N N1 0.8397(3) 0.43584(16) 0.39607(10) 0.0260(6) Uani d . 1 4
C C1 0.7469(3) 0.61449(19) 0.32641(12) 0.0268(6) Uani d . 1 4
C C2 0.9135(3) 0.61379(19) 0.28390(13) 0.0278(7) Uani d . 1 4
C C3 0.9362(3) 0.70156(18) 0.23240(13) 0.0260(6) Uani d . 1 4
C C4 0.7941(3) 0.79425(18) 0.22238(13) 0.0252(6) Uani d . 1 4
C C5 0.6294(3) 0.79520(19) 0.26391(13) 0.0292(7) Uani d . 1 4
C C6 0.6055(3) 0.70607(19) 0.31557(13) 0.0296(7) Uani d . 1 4
C C7 1.2114(4) 0.6054(2) 0.18148(15) 0.0342(8) Uani d . 1 4
C C8 0.7179(3) 0.52315(19) 0.38158(12) 0.0278(7) Uani d . 1 4
C C9 0.7943(3) 0.34873(18) 0.44886(12) 0.0263(6) Uani d . 1 4
C C10 0.9598(3) 0.29543(19) 0.49366(13) 0.0304(7) Uani d . 1 4
C C11 0.9292(4) 0.2049(2) 0.54324(13) 0.0326(7) Uani d . 1 4
C C12 0.7312(4) 0.16602(19) 0.54612(13) 0.0308(7) Uani d . 1 4
C C13 0.5637(3) 0.21731(19) 0.50239(13) 0.0312(7) Uani d . 1 4
C C14 0.5954(3) 0.30931(19) 0.45378(13) 0.0281(7) Uani d . 1 4
H H2 1.012127 0.551422 0.290947 0.0333 Uiso calc R 1 4
H H5 0.531306 0.857837 0.256922 0.035 Uiso calc R 1 4
H H6 0.490709 0.70739 0.344094 0.0355 Uiso calc R 1 4
H H7a 1.305933 0.618817 0.14521 0.0513 Uiso calc R 1 4
H H7b 1.286592 0.587401 0.230856 0.0513 Uiso calc R 1 4
H H7c 1.12292 0.541111 0.164378 0.0513 Uiso calc R 1 4
H H8 0.600817 0.52848 0.408718 0.0334 Uiso calc R 1 4
H H10 1.096928 0.321827 0.490106 0.0365 Uiso calc R 1 4
H H11 1.043401 0.169756 0.575023 0.0391 Uiso calc R. 1 4
H H13 0.42723 0.189582 0.505637 0.0374 Uiso calc R 1 4
H H14 0.480191 0.345928 0.423465 0.0337 Uiso calc R 1 4
H H2o 0.930(2) 0.882(2) 0.1576(16) 0.0424 Uiso d TD 1 4

loop_
_atom_site_aniso_label
_atom_site_aniso_U_11
_atom_site_aniso_U_22
_atom_site_aniso_U_33
_atom_site_aniso_U_12
_atom_site_aniso_U_13
_atom_site_aniso_U_23
_atom_site_aniso_type_symbol
Br1 0.04436(17) 0.03681(16) 0.05028(18) 0.00744(11) 0.02019(12) 0.01743(12) Br
O1 0.0363(9) 0.0270(8) 0.0426(9) 0.0074(6) 0.0190(7) 0.0074(7) O
O2 0.0264(8) 0.0245(8) 0.0347(9) 0.0004(6) 0.0066(6) 0.0055(6) O
N1 0.0294(9) 0.0254(9) 0.0235(9) -0.0014(7) 0.0044(8) 0.0003(7) N
C1 0.0314(11) 0.0256(11) 0.0237(11) 0.0006(9) 0.0050(9) -0.0045(9) C
C2 0.0310(11) 0.0240(11) 0.0287(11) 0.0035(9) 0.0054(9) -0.0003(9) C
C3 0.0275(10) 0.0251(11) 0.0261(11) -0.0003(8) 0.0063(9) -0.0029(9) C
C4 0.0264(10) 0.0216(10) 0.0271(11) -0.0035(8) 0.0014(9) -0.0031(9) C
C5 0.0294(11) 0.0259(11) 0.0327(12) 0.0030(9) 0.0062(9) -0.0012(9) C
C6 0.0306(11) 0.0297(11) 0.0299(12) 0.0018(9) 0.0093(9) -0.0022(9) C
C7 0.0317(12) 0.0276(12) 0.0459(14) 0.0044(9) 0.0146(11) 0.0005(10) C
C8 0.0315(11) 0.0288(12) 0.0243(11) -0.0001(9) 0.0075(9) -0.0043(9) C
C9 0.0321(11) 0.0237(11) 0.0237(11) 0.0004(8) 0.0066(9) -0.0037(9) C
C10 0.0255(11) 0.0327(12) 0.0331(12) -0.0009(9) 0.0043(9) 0.0011(10) C
C11 0.0317(12) 0.0339(13) 0.0317(12) 0.0057(9) 0.0025(10) 0.0053(10) C
C12 0.0349(12) 0.0271(11) 0.0318(12) 0.0024(9) 0.0101(10) 0.0035(9) C
C13 0.0276(11) 0.0321(12) 0.0356(13) -0.0005(9) 0.0108(10) -0.0005(10) C
C14 0.0275(11) 0.0302(12) 0.0273(11) 0.0032(9) 0.0060(9) 0.0010(9) C

loop_
_atom_type_symbol
_atom_type_scat_Cromer_Mann_a1
_atom_type_scat_Cromer_Mann_a2
_atom_type_scat_Cromer_Mann_a3
_atom_type_scat_Cromer_Mann_a4
_atom_type_scat_Cromer_Mann_b1
_atom_type_scat_Cromer_Mann_b2
_atom_type_scat_Cromer_Mann_b3
_atom_type_scat_Cromer_Mann_b4
_atom_type_scat_Cromer_Mann_c
_atom_type_scat_dispersion_real
_atom_type_scat_dispersion_imag
_atom_type_scat_source
C 2.31 1.02 1.5886 0.865 20.843901 10.2075 0.5687 51.651199 0.2156 0.0181 0.0091 'International Tables Vol C tables 4.2.6.8 and 6.1.1.4'
H 0.493002 0.322912 0.140191 0.04081 10.5109 26.1257 3.14236 57.799702 0.003038 0.0000 0.0000 'International Tables Vol C tables 4.2.6.8 and 6.1.1.4'
Br 17.1789 5.2358 5.6377 3.9851 2.1723 16.579599 0.2609 41.4328 2.9557 -0.6763 1.2805 'International Tables Vol C tables 4.2.6.8 and 6.1.1.4'
N 12.2126 3.1322 2.0125 1.1663 0.0057 9.8933 28.997499 0.5826 -11.529 0.0311 0.0180 'International Tables Vol C tables 4.2.6.8 and 6.1.1.4'
O 3.0485 2.2868 1.5463 0.867 13.2771 5.7011 0.3239 32.908901 0.2508 0.0492 0.0322 'International Tables Vol C tables 4.2.6.8 and 6.1.1.4'

loop_
_geom_angle_atom_site_label_1
_geom_angle_atom_site_label_2
_geom_angle_atom_site_label_3
_geom_angle
C3 O1 C7 117.28(17)
C4 O2 H2o 111.1(19)
C8 N1 C9 119.6(2)
C2 C1 C6 118.9(2)
C2 C1 C8 122.1(2)
C6 C1 C8 119.0(2)
C1 C2 C3 120.5(2)
C1 C2 H2 119.7453
C3 C2 H2 119.747
O1 C3 C2 125.18(19)
O1 C3 C4 114.60(19)
C2 C3 C4 120.2(2)
O2 C4 C3 121.5(2)
O2 C4 C5 118.94(19)
C3 C4 C5 119.5(2)
C4 C5 C6 120.3(2)
C4 C5 H5 119.8487
C6 C5 H5 119.849
C1 C6 C5 120.5(2)
C1 C6 H6 119.7435
C5 C6 H6 119.7433
O1 C7 H7a 109.4713
O1 C7 H7b 109.4714
O1 C7 H7c 109.4714
H7a C7 H7b 109.4709
H7a C7 H7c 109.4715
H7b C7 H7c 109.4709
N1 C8 C1 123.8(2)
N1 C8 H8 118.1105
C1 C8 H8 118.1102
N1 C9 C10 117.3(2)
N1 C9 C14 123.25(18)
C10 C9 C14 119.3(2)
C9 C10 C11 120.9(2)
C9 C10 H10 119.5592
C11 C10 H10 119.5589
C10 C11 C12 118.7(2)
C10 C11 H11 120.6272
C12 C11 H11 120.6256
Br1 C12 C11 119.14(17)
Br1 C12 C13 119.19(18)
C11 C12 C13 121.7(2)
C12 C13 C14 119.2(2)
C12 C13 H13 120.3851
C14 C13 H13 120.3861
C9 C14 C13 120.15(19)
C9 C14 H14 119.9259
C13 C14 H14 119.925

loop_
_geom_bond_atom_site_label_1
_geom_bond_atom_site_label_2
_geom_bond_distance
Br1 C12 1.901(2)
O1 C3 1.368(3)
O1 C7 1.431(3)
O2 C4 1.358(3)
O2 H2o 0.846(19)
N1 C8 1.283(3)
N1 C9 1.419(3)
C1 C2 1.406(3)
C1 C6 1.396(3)
C1 C8 1.454(3)
C2 C3 1.372(3)
C2 H2 0.96
C3 C4 1.407(3)
C4 C5 1.384(3)
C5 C6 1.387(3)
C5 H5 0.96
C6 H6 0.96
C7 H7a 0.96
C7 H7b 0.96
C7 H7c 0.96
C8 H8 0.96
C9 C10 1.393(3)
C9 C14 1.396(3)
C10 C11 1.385(3)
C10 H10 0.96
C11 C12 1.382(3)
C11 H11 0.96
C12 C13 1.384(3)
C13 C14 1.388(3)
C13 H13 0.96
C14 H14 0.96

loop_
_geom_hbond_atom_site_label_D
_geom_hbond_atom_site_label_H
_geom_hbond_atom_site_label_A
_geom_hbond_site_symmetry_A
_geom_hbond_distance_DH
_geom_hbond_distance_HA
_geom_hbond_distance_DA
_geom_hbond_angle_DHA
_geom_hbond_publ_flag
C2 H2 O2 2_745 0.96 2.31 3.247(3) 164.59 y
C14 H14 O2 2_645 0.96 2.40 3.325(3) 162.75 y
O2 H2o N1 2_755 0.846(19) 1.98(2) 2.787(2) 158(3) y

loop_
_geom_torsion_atom_site_label_1
_geom_torsion_atom_site_label_2
_geom_torsion_atom_site_label_3
_geom_torsion_atom_site_label_4
_geom_torsion
C2 C3 O1 C7 13.8(3)

loop_
_cod_related_entry_id
_cod_related_entry_database
_cod_related_entry_code
1 ChemSpider 24723380
